data_8106994
loop_
_publ_author_name
'Song, Jing'

_publ_section_title
;
 Crystal structure of
 2-amino-7-methyl-5-oxo-4-phenyl-4H,5H-pyrano[4,3-b]pyran-3-carbonitrile,
 C16H12N2O3
;
_journal_issue 3
_journal_name_full 'Zeitschrift f\"ur Kristallographie - New Crystal Structures'
_journal_page_first 747
_journal_page_last 748
_journal_paper_doi 10.1515/ncrs-2015-0255
_journal_volume 231
_journal_year 2016
_chemical_formula_sum 'C16 H12 N2 O3'
_chemical_formula_weight 280.28
_space_group_IT_number 14
_space_group_name_Hall '-P 2yn'
_space_group_name_H-M_alt 'P 1 21/n 1'
_symmetry_cell_setting monoclinic
_symmetry_space_group_name_H-M 'P 1 21/n 1'
_atom_sites_solution_hydrogens geom
_atom_sites_solution_primary direct
_atom_sites_solution_secondary difmap
_cell_angle_alpha 90.00
_cell_angle_beta 103.65(2)
_cell_angle_gamma 90.00
_cell_formula_units_Z 4
_cell_length_a 10.707(5)
_cell_length_b 8.749(5)
_cell_length_c 15.002(6)
_cell_measurement_reflns_used 930
_cell_measurement_temperature 296(2)
_cell_measurement_theta_max 21.68
_cell_measurement_theta_min 2.72
_cell_volume 1365.6(12)
_computing_cell_refinement 'Bruker SAINT'
_computing_data_collection 'Bruker APEX2'
_computing_data_reduction 'Bruker SAINT'
_computing_molecular_graphics 'Bruker SHELXTL'
_computing_publication_material 'Bruker SHELXTL'
_computing_structure_refinement 'SHELXL-97 (Sheldrick, 2008)'
_computing_structure_solution 'SHELXS-97 (Sheldrick, 2008)'
_diffrn_ambient_temperature 296(2)
_diffrn_measured_fraction_theta_full 0.980
_diffrn_measured_fraction_theta_max 0.980
_diffrn_measurement_device_type 'Bruker APEX-II CCD'
_diffrn_measurement_method '\f and \w scans'
_diffrn_radiation_monochromator graphite
_diffrn_radiation_source 'fine-focus sealed tube'
_diffrn_radiation_type MoK\a
_diffrn_radiation_wavelength 0.71073
_diffrn_reflns_av_R_equivalents 0.0593
_diffrn_reflns_av_sigmaI/netI 0.0664
_diffrn_reflns_limit_h_max 12
_diffrn_reflns_limit_h_min -12
_diffrn_reflns_limit_k_max 7
_diffrn_reflns_limit_k_min -10
_diffrn_reflns_limit_l_max 17
_diffrn_reflns_limit_l_min -15
_diffrn_reflns_number 6301
_diffrn_reflns_theta_full 25.00
_diffrn_reflns_theta_max 25.00
_diffrn_reflns_theta_min 2.12
_exptl_absorpt_coefficient_mu 0.096
_exptl_absorpt_correction_T_max 0.9801
_exptl_absorpt_correction_T_min 0.9754
_exptl_absorpt_correction_type multi-scan
_exptl_absorpt_process_details SADABS
_exptl_crystal_colour yellow
_exptl_crystal_density_diffrn 1.363
_exptl_crystal_density_method 'not measured'
_exptl_crystal_description block
_exptl_crystal_F_000 584
_exptl_crystal_size_max 0.26
_exptl_crystal_size_mid 0.25
_exptl_crystal_size_min 0.21
_refine_diff_density_max 0.188
_refine_diff_density_min -0.209
_refine_diff_density_rms 0.052
_refine_ls_extinction_coef 0.0118(10)
_refine_ls_extinction_expression Fc^*^=kFc[1+0.001xFc^2^\l^3^/sin(2\q)]^-1/4^
_refine_ls_extinction_method SHELXL
_refine_ls_goodness_of_fit_ref 1.059
_refine_ls_hydrogen_treatment constr
_refine_ls_matrix_type full
_refine_ls_number_parameters 192
_refine_ls_number_reflns 2365
_refine_ls_number_restraints 0
_refine_ls_restrained_S_all 1.059
_refine_ls_R_factor_all 0.1156
_refine_ls_R_factor_gt 0.0557
_refine_ls_shift/su_max 0.000
_refine_ls_shift/su_mean 0.000
_refine_ls_structure_factor_coef Fsqd
_refine_ls_weighting_details 'calc w=1/[\s^2^(Fo^2^)+(0.0080P)^2^+0.9000P] where P=(Fo^2^+2Fc^2^)/3'
_refine_ls_weighting_scheme calc
_refine_ls_wR_factor_gt 0.1013
_refine_ls_wR_factor_ref 0.1309
_reflns_number_gt 1148
_reflns_number_total 2365
_reflns_threshold_expression >2sigma(I)
_cod_data_source_file suppl_ncrs-2015-0255_suppl.cif
_cod_data_source_block a
_cod_original_cell_volume 1365.7(12)
_cod_original_sg_symbol_H-M 'P2(1)/n  '
_cod_database_code 8106994

loop_
_symmetry_equiv_pos_as_xyz
'x, y, z'
'-x+1/2, y+1/2, -z+1/2'
'-x, -y, -z'
'x-1/2, -y-1/2, z-1/2'

loop_
_atom_site_label
_atom_site_type_symbol
_atom_site_fract_x
_atom_site_fract_y
_atom_site_fract_z
_atom_site_U_iso_or_equiv
_atom_site_adp_type
_atom_site_occupancy
_atom_site_symmetry_multiplicity
_atom_site_calc_flag
_atom_site_refinement_flags
_atom_site_disorder_assembly
_atom_site_disorder_group
N1 N 0.4040(3) 0.4749(3) 0.3009(2) 0.0714(10) Uani 1 1 d . . .
H1A H 0.4194 0.4446 0.3570 0.086 Uiso 1 1 calc R . .
H1B H 0.3817 0.4100 0.2570 0.086 Uiso 1 1 calc R . .
N2 N 0.5035(4) 0.6770(4) 0.5121(2) 0.0909(12) Uani 1 1 d . . .
C1 C 0.6119(4) 0.9392(4) 0.3376(2) 0.0559(9) Uani 1 1 d . . .
C2 C 0.6956(4) 0.8683(4) 0.2946(2) 0.0682(11) Uani 1 1 d . . .
H2 H 0.6639 0.7978 0.2484 0.082 Uiso 1 1 calc R . .
C3 C 0.8248(5) 0.8985(6) 0.3180(3) 0.0942(15) Uani 1 1 d . . .
H3 H 0.8794 0.8504 0.2870 0.113 Uiso 1 1 calc R . .
C4 C 0.8733(6) 0.9998(7) 0.3872(4) 0.1077(19) Uani 1 1 d . . .
H4 H 0.9612 1.0188 0.4050 0.129 Uiso 1 1 calc R . .
C5 C 0.7912(6) 1.0716(5) 0.4292(4) 0.1043(17) Uani 1 1 d . . .
H5 H 0.8231 1.1424 0.4752 0.125 Uiso 1 1 calc R . .
C6 C 0.6599(5) 1.0418(4) 0.4050(3) 0.0778(12) Uani 1 1 d . . .
H6 H 0.6050 1.0920 0.4349 0.093 Uiso 1 1 calc R . .
C7 C 0.4699(3) 0.9003(3) 0.3135(2) 0.0527(9) Uani 1 1 d . . .
H7 H 0.4250 0.9704 0.3463 0.063 Uiso 1 1 calc R . .
C8 C 0.4129(3) 0.9147(4) 0.2131(2) 0.0492(9) Uani 1 1 d . . .
C9 C 0.3944(3) 1.0644(4) 0.1730(2) 0.0569(9) Uani 1 1 d . . .
C10 C 0.3246(4) 0.9484(4) 0.0262(2) 0.0608(10) Uani 1 1 d . . .
C11 C 0.3327(3) 0.8103(4) 0.0620(2) 0.0603(10) Uani 1 1 d . . .
H11 H 0.3095 0.7249 0.0248 0.072 Uiso 1 1 calc R . .
C12 C 0.3769(3) 0.7947(4) 0.1568(2) 0.0529(9) Uani 1 1 d . . .
C13 C 0.2821(5) 0.9908(4) -0.0721(2) 0.0889(14) Uani 1 1 d . . .
H13A H 0.2555 0.9007 -0.1080 0.133 Uiso 1 1 calc R . .
H13B H 0.3519 1.0384 -0.0916 0.133 Uiso 1 1 calc R . .
H13C H 0.2112 1.0608 -0.0801 0.133 Uiso 1 1 calc R . .
C14 C 0.4146(3) 0.6232(4) 0.2820(2) 0.0538(9) Uani 1 1 d . . .
C15 C 0.4478(3) 0.7384(4) 0.3410(2) 0.0516(9) Uani 1 1 d . . .
C16 C 0.4781(4) 0.7032(4) 0.4353(3) 0.0622(10) Uani 1 1 d . . .
O1 O 0.4140(3) 1.1832(3) 0.21557(17) 0.0751(8) Uani 1 1 d . . .
O2 O 0.3541(2) 1.0743(2) 0.08003(16) 0.0651(7) Uani 1 1 d . . .
O3 O 0.3823(2) 0.6466(2) 0.18891(16) 0.0620(7) Uani 1 1 d . . .

loop_
_atom_site_aniso_label
_atom_site_aniso_U_11
_atom_site_aniso_U_22
_atom_site_aniso_U_33
_atom_site_aniso_U_23
_atom_site_aniso_U_13
_atom_site_aniso_U_12
N1 0.103(3) 0.0406(17) 0.080(2) -0.0021(15) 0.041(2) -0.0093(16)
N2 0.137(4) 0.072(2) 0.075(2) 0.0037(19) 0.048(2) 0.006(2)
C1 0.076(3) 0.0356(19) 0.059(2) 0.0031(17) 0.021(2) -0.0065(18)
C2 0.062(3) 0.080(3) 0.067(3) 0.009(2) 0.025(2) -0.008(2)
C3 0.068(3) 0.127(4) 0.095(4) 0.040(3) 0.033(3) -0.001(3)
C4 0.090(4) 0.112(5) 0.109(4) 0.048(4) -0.001(4) -0.034(4)
C5 0.131(5) 0.060(3) 0.099(4) 0.014(3) -0.018(4) -0.028(3)
C6 0.086(4) 0.054(2) 0.086(3) -0.008(2) 0.005(3) -0.008(2)
C7 0.061(2) 0.045(2) 0.058(2) -0.0063(16) 0.0266(19) 0.0032(17)
C8 0.049(2) 0.044(2) 0.058(2) -0.0059(16) 0.0198(18) 0.0016(16)
C9 0.055(2) 0.054(2) 0.060(2) -0.0065(19) 0.0110(19) -0.0011(19)
C10 0.063(3) 0.055(2) 0.059(2) -0.010(2) 0.0055(19) -0.0034(19)
C11 0.067(3) 0.049(2) 0.063(2) -0.0115(18) 0.012(2) -0.0016(19)
C12 0.059(2) 0.041(2) 0.063(2) -0.0027(17) 0.0235(19) 0.0019(17)
C13 0.126(4) 0.072(3) 0.062(3) -0.001(2) 0.010(3) 0.005(3)
C14 0.051(2) 0.050(2) 0.066(2) -0.0013(19) 0.0269(19) -0.0002(17)
C15 0.055(2) 0.049(2) 0.057(2) -0.0029(17) 0.0251(18) -0.0019(17)
C16 0.072(3) 0.050(2) 0.074(3) -0.002(2) 0.034(2) -0.0002(19)
O1 0.100(2) 0.0446(15) 0.0744(17) -0.0126(13) 0.0087(16) 0.0001(14)
O2 0.0790(19) 0.0513(15) 0.0600(16) -0.0035(12) 0.0066(14) -0.0044(13)
O3 0.0809(19) 0.0434(14) 0.0648(16) -0.0048(12) 0.0235(14) 0.0000(12)

loop_
_atom_type_symbol
_atom_type_description
_atom_type_scat_dispersion_real
_atom_type_scat_dispersion_imag
_atom_type_scat_source
C C 0.0033 0.0016 'International Tables Vol C Tables 4.2.6.8 and 6.1.1.4'
H H 0.0000 0.0000 'International Tables Vol C Tables 4.2.6.8 and 6.1.1.4'
N N 0.0061 0.0033 'International Tables Vol C Tables 4.2.6.8 and 6.1.1.4'
O O 0.0106 0.0060 'International Tables Vol C Tables 4.2.6.8 and 6.1.1.4'

loop_
_geom_angle_atom_site_label_1
_geom_angle_atom_site_label_2
_geom_angle_atom_site_label_3
_geom_angle
_geom_angle_site_symmetry_1
_geom_angle_site_symmetry_3
C14 N1 H1A 120.0 . .
C14 N1 H1B 120.0 . .
H1A N1 H1B 120.0 . .
C6 C1 C2 118.4(4) . .
C6 C1 C7 120.5(3) . .
C2 C1 C7 121.1(3) . .
C3 C2 C1 121.6(4) . .
C3 C2 H2 119.2 . .
C1 C2 H2 119.2 . .
C2 C3 C4 119.9(5) . .
C2 C3 H3 120.0 . .
C4 C3 H3 120.0 . .
C5 C4 C3 118.8(6) . .
C5 C4 H4 120.6 . .
C3 C4 H4 120.6 . .
C4 C5 C6 121.3(5) . .
C4 C5 H5 119.3 . .
C6 C5 H5 119.3 . .
C1 C6 C5 119.9(4) . .
C1 C6 H6 120.0 . .
C5 C6 H6 120.0 . .
C8 C7 C15 107.6(3) . .
C8 C7 C1 111.7(3) . .
C15 C7 C1 111.0(3) . .
C8 C7 H7 108.8 . .
C15 C7 H7 108.8 . .
C1 C7 H7 108.8 . .
C12 C8 C9 117.2(3) . .
C12 C8 C7 123.8(3) . .
C9 C8 C7 119.0(3) . .
O1 C9 O2 117.3(3) . .
O1 C9 C8 124.9(3) . .
O2 C9 C8 117.8(3) . .
C11 C10 O2 121.2(3) . .
C11 C10 C13 127.6(3) . .
O2 C10 C13 111.2(3) . .
C10 C11 C12 118.6(3) . .
C10 C11 H11 120.7 . .
C12 C11 H11 120.7 . .
C8 C12 O3 122.1(3) . .
C8 C12 C11 122.8(3) . .
O3 C12 C11 115.1(3) . .
C10 C13 H13A 109.5 . .
C10 C13 H13B 109.5 . .
H13A C13 H13B 109.5 . .
C10 C13 H13C 109.5 . .
H13A C13 H13C 109.5 . .
H13B C13 H13C 109.5 . .
C15 C14 N1 127.9(3) . .
C15 C14 O3 121.8(3) . .
N1 C14 O3 110.3(3) . .
C14 C15 C16 117.6(3) . .
C14 C15 C7 124.2(3) . .
C16 C15 C7 117.8(3) . .
N2 C16 C15 178.9(4) . .
C10 O2 C9 122.0(3) . .
C14 O3 C12 118.4(3) . .

loop_
_geom_bond_atom_site_label_1
_geom_bond_atom_site_label_2
_geom_bond_distance
_geom_bond_site_symmetry_2
N1 C14 1.339(4) .
N1 H1A 0.8600 .
N1 H1B 0.8600 .
N2 C16 1.144(4) .
C1 C6 1.359(5) .
C1 C2 1.369(4) .
C1 C7 1.517(5) .
C2 C3 1.370(6) .
C2 H2 0.9300 .
C3 C4 1.371(7) .
C3 H3 0.9300 .
C4 C5 1.350(7) .
C4 H4 0.9300 .
C5 C6 1.392(6) .
C5 H5 0.9300 .
C6 H6 0.9300 .
C7 C8 1.490(5) .
C7 C15 1.510(4) .
C7 H7 0.9800 .
C8 C12 1.346(4) .
C8 C9 1.436(4) .
C9 O1 1.212(4) .
C9 O2 1.362(4) .
C10 C11 1.316(4) .
C10 O2 1.359(4) .
C10 C13 1.484(5) .
C11 C12 1.396(5) .
C11 H11 0.9300 .
C12 O3 1.379(4) .
C13 H13A 0.9600 .
C13 H13B 0.9600 .
C13 H13C 0.9600 .
C14 C15 1.333(4) .
C14 O3 1.373(4) .
C15 C16 1.408(5) .

loop_
_geom_torsion_atom_site_label_1
_geom_torsion_atom_site_label_2
_geom_torsion_atom_site_label_3
_geom_torsion_atom_site_label_4
_geom_torsion
_geom_torsion_site_symmetry_1
_geom_torsion_site_symmetry_2
_geom_torsion_site_symmetry_3
_geom_torsion_site_symmetry_4
C6 C1 C2 C3 0.0(5) . . . .
C7 C1 C2 C3 -177.7(3) . . . .
C1 C2 C3 C4 1.3(6) . . . .
C2 C3 C4 C5 -2.0(7) . . . .
C3 C4 C5 C6 1.6(7) . . . .
C2 C1 C6 C5 -0.5(6) . . . .
C7 C1 C6 C5 177.2(3) . . . .
C4 C5 C6 C1 -0.3(7) . . . .
C6 C1 C7 C8 128.7(3) . . . .
C2 C1 C7 C8 -53.7(4) . . . .
C6 C1 C7 C15 -111.1(4) . . . .
C2 C1 C7 C15 66.5(4) . . . .
C15 C7 C8 C12 -13.9(4) . . . .
C1 C7 C8 C12 108.2(4) . . . .
C15 C7 C8 C9 166.0(3) . . . .
C1 C7 C8 C9 -71.9(4) . . . .
C12 C8 C9 O1 174.9(3) . . . .
C7 C8 C9 O1 -5.0(5) . . . .
C12 C8 C9 O2 -6.4(4) . . . .
C7 C8 C9 O2 173.7(3) . . . .
O2 C10 C11 C12 -2.2(5) . . . .
C13 C10 C11 C12 179.2(4) . . . .
C9 C8 C12 O3 -175.6(3) . . . .
C7 C8 C12 O3 4.4(5) . . . .
C9 C8 C12 C11 5.0(5) . . . .
C7 C8 C12 C11 -175.0(3) . . . .
C10 C11 C12 C8 -0.7(5) . . . .
C10 C11 C12 O3 179.8(3) . . . .
N1 C14 C15 C16 1.3(5) . . . .
O3 C14 C15 C16 179.4(3) . . . .
N1 C14 C15 C7 173.8(3) . . . .
O3 C14 C15 C7 -8.1(5) . . . .
C8 C7 C15 C14 15.9(4) . . . .
C1 C7 C15 C14 -106.7(4) . . . .
C8 C7 C15 C16 -171.6(3) . . . .
C1 C7 C15 C16 65.8(4) . . . .
C14 C15 C16 N2 169(100) . . . .
C7 C15 C16 N2 -4(22) . . . .
C11 C10 O2 C9 0.6(5) . . . .
C13 C10 O2 C9 179.4(3) . . . .
O1 C9 O2 C10 -177.4(3) . . . .
C8 C9 O2 C10 3.8(5) . . . .
C15 C14 O3 C12 -3.9(5) . . . .
N1 C14 O3 C12 174.5(3) . . . .
C8 C12 O3 C14 5.8(4) . . . .
C11 C12 O3 C14 -174.7(3) . . . .
